data_1541792
loop_
_publ_author_name
'Moers, O.'
'Latorre, V.'
'Nagel, K.H.'
'Jones, P.G.'
'Blaschette, A.'

_publ_section_title
;
 Polysulfonylamine. CLX. Kristallstrukturen von
 Metall-di(methansulfonyl)amiden.10. Die dreidimensionalen
 Koordinationspolymere M ((C H3 S O2)2 N) mit M= Kalium, Rubidium, Caesium
 (isotype Strukturen fuer M= K, Rb)
;
_journal_name_full 'Zeitschrift fuer Anorganische und Allgemeine Chemie'
_journal_page_first 83
_journal_page_last 90
_journal_volume 629
_journal_year 2003
_chemical_formula_sum 'C2 H6 K N O4 S2'
_chemical_name_systematic 'K ((C H3 (S O2))2 N)'
_space_group_IT_number 14
_symmetry_space_group_name_Hall '-P 2ybc'
_symmetry_space_group_name_H-M 'P 1 21/c 1'
_cell_angle_alpha 90
_cell_angle_beta 107.458
_cell_angle_gamma 90
_cell_formula_units_Z 4
_cell_length_a 7.6352
_cell_length_b 8.5044
_cell_length_c 11.8927
_cell_volume 736.655
_citation_journal_id_ASTM ZAACAB
_cod_data_source_file Moers_ZAACAB_2003_452.cif
_cod_data_source_block C2H6K1N1O4S2
_cod_original_cell_volume 736.6553
_cod_original_formula_sum 'C2 H6 K1 N1 O4 S2'
_cod_database_code 1541792

loop_
_symmetry_equiv_pos_as_xyz
x,y,z
-x,y+1/2,-z+1/2
-x,-y,-z
x,-y-1/2,z-1/2

loop_
_atom_site_label
_atom_site_type_symbol
_atom_site_fract_x
_atom_site_fract_y
_atom_site_fract_z
_atom_site_occupancy
_atom_site_U_iso_or_equiv
K1 K+1 0.42817 0.52405 0.71121 1 0.0
C1 C-4 0.1932 0.08613 0.47079 1 0.0
S1 S+6 0.35906 0.2342 0.48101 1 0.0
H1 H+1 0.2503 -0.0174 0.4723 1 0.0
O1 O-2 0.48562 0.2251 0.59984 1 0.0
O2 O-2 0.44111 0.20613 0.38711 1 0.0
O4 O-2 0.19691 0.46955 0.25605 1 0.0
S2 S+6 0.12249 0.46839 0.35501 1 0.0
H3 H+1 0.1434 0.0951 0.5375 1 0.0
H6 H+1 0.0081 0.7172 0.3354 1 0.0
H2 H+1 0.0936 0.0984 0.3969 1 0.0
H4 H+1 0.2194 0.7167 0.4129 1 0.0
C2 C-4 0.1013 0.66265 0.39819 1 0.0
O3 O-2 -0.05718 0.39433 0.32894 1 0.0
N1 N-3 0.26364 0.40074 0.47369 1 0.0
H5 H+1 0.0645 0.6627 0.4704 1 0.0
